data_2019874
loop_
_publ_author_name
'Bensegueni, Mohamed Abdellatif'
'Cherouana, Aouatef'
'Dahaoui, Slimane'

_publ_section_title
;
 Syntheses and crystal structures of two magnesium--tetrazole compounds in
 salt and polymeric forms
;
_journal_issue 3
_journal_name_full 'Acta Crystallographica Section C'
_journal_page_first
;
;
_journal_paper_doi 10.1107/S2053229615002727
_journal_volume 71
_journal_year 2015
_chemical_formula_iupac '[Mg (C2 H1 N9) (H2 O1)3] [Mg2 (C2 H1 N9)2 (H2 O1)6]0.5, H2 O'
_chemical_formula_moiety 'C2 H7 Mg N9 O3, 0.5(C2 H7 Mg1 N9 O3), H2 O'
_chemical_formula_sum 'C4 H16 Mg2 N18 O7'
_chemical_formula_weight 476.97
_chemical_name_common
;<i>catena</i>-Poly[[[triaquamagnesium(II)]-\m-5,5'-(azanediyl)ditetrazolato-\k^3^<i>N</i>^1^,<i>N</i>^1'^:<i>N</i>^5^]
hemi{bis[\m-5,5'-(azanediyl)ditetrazolato-\k^3^<i>N</i>^1^,<i>N</i>^1'^:<i>N</i>^2^]bis[triaquamagnesium(II)]}
monohydrate]
;
_space_group_IT_number 18
_symmetry_cell_setting orthorhombic
_symmetry_space_group_name_Hall 'P 2 2ab'
_symmetry_space_group_name_H-M 'P 21 21 2'
_atom_sites_solution_hydrogens geom
_atom_sites_solution_primary direct
_atom_sites_solution_secondary difmap
_cell_angle_alpha 90
_cell_angle_beta 90
_cell_angle_gamma 90
_cell_formula_units_Z 4
_cell_length_a 10.193(3)
_cell_length_b 23.924(2)
_cell_length_c 7.284(3)
_cell_measurement_temperature 100(2)
_cell_volume 1776.3(9)
_computing_cell_refinement
;
CrysAlis PRO (Oxford Diffraction, 2008)
;
_computing_data_collection
;
CrysAlis PRO (Oxford Diffraction, 2008)
;
_computing_data_reduction
;
WinGX (Farrugia, 2012)
;
_computing_molecular_graphics
;
ORTEP-3 for Windows (Farrugia, 2012)
;
_computing_publication_material
;
PLATON (Spek, 2009)
;
_computing_structure_refinement
;
SHELXL97 (Sheldrick, 2008)
;
_computing_structure_solution
;
SIR92 (Altomare <i>et al.</i>,  1994)
;
_diffrn_ambient_temperature 100(2)
_diffrn_measured_fraction_theta_full 0.999
_diffrn_measured_fraction_theta_max 0.999
_diffrn_measurement_device 'Agilent SuperNova CCD'
_diffrn_measurement_method '\f and \w scans'
_diffrn_radiation_monochromator multi-layer
_diffrn_radiation_source micro-source
_diffrn_radiation_type MoK\a
_diffrn_radiation_wavelength 0.71073
_diffrn_reflns_av_R_equivalents 0.0256
_diffrn_reflns_av_sigmaI/netI 0.0440
_diffrn_reflns_limit_h_max 12
_diffrn_reflns_limit_h_min -14
_diffrn_reflns_limit_k_max 27
_diffrn_reflns_limit_k_min -33
_diffrn_reflns_limit_l_max 10
_diffrn_reflns_limit_l_min -7
_diffrn_reflns_number 11710
_diffrn_reflns_theta_full 30.00
_diffrn_reflns_theta_max 30.00
_diffrn_reflns_theta_min 1.70
_exptl_absorpt_coefficient_mu 0.218
_exptl_absorpt_correction_T_max 0.978
_exptl_absorpt_correction_T_min 0.949
_exptl_absorpt_correction_type multi-scan
_exptl_crystal_colour colorless
_exptl_crystal_density_diffrn 1.783
_exptl_crystal_density_method 'not measured'
_exptl_crystal_description prism
_exptl_crystal_F_000 984
_exptl_crystal_size_max 0.3
_exptl_crystal_size_mid 0.2
_exptl_crystal_size_min 0.1
_refine_diff_density_max 0.315
_refine_diff_density_min -0.321
_refine_ls_abs_structure_details
;
Flack (1983), 2211 Friedel pairs
;
_refine_ls_abs_structure_Flack 0.2(2)
_refine_ls_extinction_method none
_refine_ls_goodness_of_fit_ref 1.048
_refine_ls_hydrogen_treatment refall
_refine_ls_matrix_type full
_refine_ls_number_parameters 345
_refine_ls_number_reflns 4774
_refine_ls_number_restraints 18
_refine_ls_restrained_S_all 1.048
_refine_ls_R_factor_all 0.0599
_refine_ls_R_factor_gt 0.0468
_refine_ls_shift/su_max 0.001
_refine_ls_shift/su_mean 0.000
_refine_ls_structure_factor_coef Fsqd
_refine_ls_weighting_details 'calc w=1/[\s^2^(Fo^2^)+(0.0246P)^2^+1.0331P] where P=(Fo^2^+2Fc^2^)/3'
_refine_ls_weighting_scheme calc
_refine_ls_wR_factor_gt 0.0779
_refine_ls_wR_factor_ref 0.0819
_reflns_number_gt 4077
_reflns_number_total 4774
_reflns_threshold_expression I>2\s(I)
_cod_data_source_file yf3078sup1.cif
_cod_data_source_block I
_cod_database_code 2019874
_cod_database_fobs_code 2019874

loop_
_symmetry_equiv_pos_as_xyz
'x, y, z'
'-x, -y, z'
'x+1/2, -y+1/2, -z'
'-x+1/2, y+1/2, -z'

loop_
_atom_site_type_symbol
_atom_site_label
_atom_site_fract_x
_atom_site_fract_y
_atom_site_fract_z
_atom_site_U_iso_or_equiv
_atom_site_adp_type
_atom_site_calc_flag
_atom_site_refinement_flags
_atom_site_occupancy
_atom_site_symmetry_multiplicity
Mg Mg1 0.50115(7) 0.33721(3) 0.02635(11) 0.01327(16) Uani d . 1 1
O O1 0.60271(17) 0.41205(8) 0.0317(3) 0.0241(4) Uani d D 1 1
O O2 0.49109(18) 0.34510(7) -0.2600(2) 0.0188(4) Uani d D 1 1
O O3 0.53430(19) 0.32912(9) 0.2999(3) 0.0235(4) Uani d D 1 1
N N1A 0.18005(17) 0.21526(8) 0.0248(3) 0.0161(4) Uani d . 1 1
N N2A 0.28684(19) 0.18243(9) 0.0575(4) 0.0233(5) Uani d . 1 1
N N3A 0.39155(19) 0.21302(9) 0.0647(3) 0.0239(5) Uani d . 1 1
N N4A 0.36058(18) 0.26780(8) 0.0351(3) 0.0167(4) Uani d . 1 1
N N5A 0.15612(18) 0.31376(8) -0.0190(4) 0.0228(5) Uani d D 1 1
N N6A 0.10960(19) 0.40934(9) 0.0424(4) 0.0228(5) Uani d . 1 1
N N7A 0.1858(2) 0.45318(9) 0.0927(3) 0.0228(5) Uani d . 1 1
N N8A 0.3079(2) 0.43770(9) 0.1063(3) 0.0206(5) Uani d . 1 1
N N9A 0.31781(18) 0.38264(8) 0.0622(3) 0.0167(4) Uani d . 1 1
C C1A 0.2302(2) 0.26725(9) 0.0127(3) 0.0140(5) Uani d . 1 1
C C2A 0.1946(2) 0.36724(10) 0.0268(4) 0.0155(5) Uani d . 1 1
Mg Mg2 0.36180(7) 0.06491(3) 0.47667(12) 0.01347(17) Uani d . 1 1
O O4 0.3591(2) 0.05454(8) 0.7615(3) 0.0219(4) Uani d D 1 1
O O5 0.16181(16) 0.07350(8) 0.4703(3) 0.0256(4) Uani d D 1 1
O O6 0.3704(2) 0.07773(8) 0.1950(3) 0.0247(4) Uani d D 1 1
N N1 0.38571(18) 0.15305(8) 0.5283(3) 0.0174(4) Uani d . 1 1
N N2 0.2826(2) 0.18799(9) 0.5576(3) 0.0230(5) Uani d . 1 1
N N3 0.3233(2) 0.23947(9) 0.5636(3) 0.0246(5) Uani d . 1 1
N N4 0.4560(2) 0.24092(8) 0.5390(3) 0.0232(5) Uani d . 1 1
N N5 0.61595(19) 0.16979(8) 0.4865(3) 0.0231(5) Uani d D 1 1
N N6 0.7749(2) 0.10230(9) 0.4039(3) 0.0188(5) Uani d . 1 1
N N7 0.7755(2) 0.04602(9) 0.3911(3) 0.0198(5) Uani d . 1 1
N N8 0.66009(18) 0.02641(8) 0.4340(3) 0.0155(4) Uani d . 1 1
N N9 0.57751(18) 0.06955(8) 0.4760(3) 0.0146(4) Uani d . 1 1
C C1 0.4894(2) 0.18680(9) 0.5171(3) 0.0151(5) Uani d . 1 1
C C2 0.6524(2) 0.11508(9) 0.4560(4) 0.0151(5) Uani d . 1 1
O O1W 0.5000 0.5000 -0.1771(4) 0.0264(6) Uani d SD 1 2
O O2W 0.5000 0.5000 0.3335(4) 0.0251(6) Uani d SD 1 2
H H1W 0.442(3) 0.4914(14) -0.251(4) 0.037(10) Uiso d D 1 1
H H2W 0.451(3) 0.4814(13) 0.261(4) 0.045(11) Uiso d D 1 1
H H5A 0.0746(17) 0.3114(11) -0.042(4) 0.022(7) Uiso d D 1 1
H H42 0.352(3) 0.0217(8) 0.814(4) 0.032(9) Uiso d D 1 1
H H31 0.498(3) 0.3021(10) 0.353(4) 0.027(8) Uiso d D 1 1
H H22 0.499(3) 0.3145(9) -0.310(4) 0.031(9) Uiso d D 1 1
H H12 0.579(3) 0.4397(11) -0.037(4) 0.045(10) Uiso d D 1 1
H H51 0.111(3) 0.0499(12) 0.526(5) 0.061(12) Uiso d D 1 1
H H21 0.419(2) 0.3609(12) -0.305(4) 0.036(9) Uiso d D 1 1
H H62 0.443(3) 0.0713(16) 0.142(5) 0.064(13) Uiso d D 1 1
H H11 0.670(3) 0.4210(15) 0.092(5) 0.054(12) Uiso d D 1 1
H H41 0.421(3) 0.0699(12) 0.817(5) 0.060(13) Uiso d D 1 1
H H32 0.611(2) 0.3349(15) 0.342(5) 0.058(12) Uiso d D 1 1
H H5 0.673(2) 0.1932(10) 0.457(4) 0.028(8) Uiso d D 1 1
H H52 0.115(3) 0.0953(11) 0.411(4) 0.037(10) Uiso d D 1 1
H H61 0.338(3) 0.1054(10) 0.150(5) 0.042(11) Uiso d D 1 1

loop_
_atom_site_aniso_label
_atom_site_aniso_U_11
_atom_site_aniso_U_22
_atom_site_aniso_U_33
_atom_site_aniso_U_12
_atom_site_aniso_U_13
_atom_site_aniso_U_23
Mg1 0.0091(3) 0.0129(4) 0.0177(4) -0.0006(3) -0.0011(3) 0.0000(3)
O1 0.0192(9) 0.0163(9) 0.0368(11) -0.0049(7) -0.0035(9) 0.0005(9)
O2 0.0182(9) 0.0166(9) 0.0216(9) 0.0058(8) -0.0038(8) -0.0017(8)
O3 0.0180(10) 0.0305(11) 0.0220(10) -0.0071(9) -0.0040(8) 0.0058(8)
N1A 0.0100(8) 0.0132(10) 0.0251(11) 0.0012(7) -0.0006(9) 0.0028(9)
N2A 0.0101(9) 0.0150(10) 0.0450(14) -0.0004(8) -0.0013(10) 0.0054(11)
N3A 0.0124(9) 0.0149(11) 0.0445(15) -0.0013(8) -0.0019(10) 0.0029(11)
N4A 0.0107(8) 0.0120(9) 0.0273(11) -0.0003(8) -0.0012(9) 0.0014(9)
N5A 0.0083(9) 0.0124(10) 0.0478(14) 0.0011(8) -0.0090(10) -0.0022(10)
N6A 0.0134(9) 0.0172(11) 0.0379(13) 0.0026(8) -0.0012(10) -0.0029(11)
N7A 0.0170(10) 0.0169(11) 0.0345(13) 0.0034(9) 0.0013(9) -0.0060(10)
N8A 0.0187(10) 0.0132(11) 0.0300(12) -0.0010(9) 0.0019(9) -0.0066(10)
N9A 0.0119(9) 0.0147(10) 0.0234(11) 0.0002(8) -0.0009(8) -0.0034(9)
C1A 0.0112(10) 0.0136(11) 0.0172(12) -0.0012(9) 0.0005(9) 0.0004(10)
C2A 0.0124(10) 0.0142(11) 0.0199(12) 0.0015(9) 0.0018(10) -0.0003(10)
Mg2 0.0116(3) 0.0095(4) 0.0193(4) 0.0001(3) 0.0007(3) 0.0005(3)
O4 0.0283(11) 0.0162(9) 0.0211(9) -0.0064(9) -0.0008(8) 0.0031(8)
O5 0.0155(8) 0.0184(9) 0.0429(12) 0.0013(8) -0.0019(9) 0.0019(10)
O6 0.0286(11) 0.0239(11) 0.0216(10) 0.0066(10) -0.0009(9) 0.0051(8)
N1 0.0147(9) 0.0116(9) 0.0260(11) 0.0005(8) 0.0039(9) -0.0008(9)
N2 0.0161(10) 0.0148(11) 0.0379(13) 0.0032(9) 0.0046(10) -0.0027(10)
N3 0.0198(10) 0.0135(10) 0.0405(14) 0.0030(9) 0.0055(10) -0.0025(10)
N4 0.0180(10) 0.0118(10) 0.0397(13) 0.0003(8) 0.0057(10) -0.0015(10)
N5 0.0127(9) 0.0101(10) 0.0466(15) -0.0039(8) 0.0083(10) -0.0017(10)
N6 0.0140(10) 0.0138(10) 0.0288(12) -0.0009(8) 0.0043(9) 0.0015(9)
N7 0.0164(10) 0.0127(10) 0.0304(12) 0.0010(9) 0.0039(9) 0.0014(9)
N8 0.0139(9) 0.0119(9) 0.0206(11) 0.0021(8) 0.0009(8) 0.0006(8)
N9 0.0116(8) 0.0122(9) 0.0198(10) 0.0011(8) 0.0016(8) -0.0010(9)
C1 0.0166(10) 0.0106(10) 0.0181(11) 0.0007(9) 0.0035(10) 0.0001(9)
C2 0.0119(10) 0.0130(11) 0.0202(11) -0.0002(9) 0.0006(10) 0.0005(10)
O1W 0.0230(15) 0.0257(15) 0.0304(15) -0.0039(14) 0.000 0.000
O2W 0.0210(14) 0.0260(15) 0.0284(14) -0.0056(13) 0.000 0.000

loop_
_atom_type_symbol
_atom_type_description
_atom_type_scat_dispersion_real
_atom_type_scat_dispersion_imag
_atom_type_scat_source
C C 0.0033 0.0016 'International Tables Vol C Tables 4.2.6.8 and 6.1.1.4'
H H 0 0 'International Tables Vol C Tables 4.2.6.8 and 6.1.1.4'
N N 0.0061 0.0033 'International Tables Vol C Tables 4.2.6.8 and 6.1.1.4'
O O 0.0106 0.006 'International Tables Vol C Tables 4.2.6.8 and 6.1.1.4'
Cu Cu 0.3201 1.2651 'International Tables Vol C Tables 4.2.6.8 and 6.1.1.4'

loop_
_geom_angle_atom_site_label_1
_geom_angle_atom_site_label_2
_geom_angle_atom_site_label_3
_geom_angle_site_symmetry_3
_geom_angle
O3 Mg1 O1 . 88.89(9)
O3 Mg1 O2 . 173.21(9)
O1 Mg1 O2 . 88.02(8)
O3 Mg1 N9A . 94.16(9)
O1 Mg1 N9A . 89.72(8)
O2 Mg1 N9A . 91.86(8)
O3 Mg1 N4A . 90.46(8)
O1 Mg1 N4A . 168.90(8)
O2 Mg1 N4A . 93.73(8)
N9A Mg1 N4A . 79.27(8)
O3 Mg1 N1A 3 88.54(9)
O1 Mg1 N1A 3 94.63(8)
O2 Mg1 N1A 3 85.69(8)
N9A Mg1 N1A 3 174.93(8)
N4A Mg1 N1A 3 96.43(8)
Mg1 O1 H12 . 121(2)
Mg1 O1 H11 . 129(3)
H12 O1 H11 . 110(3)
Mg1 O2 H22 . 111(2)
Mg1 O2 H21 . 117(2)
H22 O2 H21 . 107(3)
Mg1 O3 H31 . 117(2)
Mg1 O3 H32 . 119(3)
H31 O3 H32 . 111(3)
C1A N1A N2A . 103.90(18)
C1A N1A Mg1 3_455 144.43(15)
N2A N1A Mg1 3_455 110.81(14)
N3A N2A N1A . 109.85(19)
N2A N3A N4A . 110.21(18)
C1A N4A N3A . 103.85(18)
C1A N4A Mg1 . 130.69(16)
N3A N4A Mg1 . 125.45(14)
C1A N5A C2A . 123.92(19)
C1A N5A H5A . 121.3(19)
C2A N5A H5A . 112.9(19)
C2A N6A N7A . 103.62(19)
N8A N7A N6A . 110.4(2)
N7A N8A N9A . 109.17(19)
C2A N9A N8A . 104.09(19)
C2A N9A Mg1 . 130.30(17)
N8A N9A Mg1 . 125.14(15)
N4A C1A N1A . 112.19(19)
N4A C1A N5A . 124.2(2)
N1A C1A N5A . 123.62(19)
N6A C2A N9A . 112.7(2)
N6A C2A N5A . 122.5(2)
N9A C2A N5A . 124.8(2)
O5 Mg2 O6 . 90.27(9)
O5 Mg2 O4 . 91.22(9)
O6 Mg2 O4 . 177.63(9)
O5 Mg2 N1 . 91.05(8)
O6 Mg2 N1 . 91.33(9)
O4 Mg2 N1 . 86.81(8)
O5 Mg2 N9 . 171.23(8)
O6 Mg2 N9 . 87.04(9)
O4 Mg2 N9 . 91.21(9)
N1 Mg2 N9 . 80.68(7)
O5 Mg2 N8 2_655 89.74(8)
O6 Mg2 N8 2_655 90.66(8)
O4 Mg2 N8 2_655 91.19(8)
N1 Mg2 N8 2_655 177.86(9)
N9 Mg2 N8 2_655 98.62(7)
Mg2 O4 H42 . 122.7(19)
Mg2 O4 H41 . 115(3)
H42 O4 H41 . 104(2)
Mg2 O5 H51 . 121(2)
Mg2 O5 H52 . 130(2)
H51 O5 H52 . 109(2)
Mg2 O6 H62 . 117(3)
Mg2 O6 H61 . 120(3)
H62 O6 H61 . 109(4)
C1 N1 N2 . 104.49(18)
C1 N1 Mg2 . 132.20(15)
N2 N1 Mg2 . 122.76(15)
N3 N2 N1 . 109.91(19)
N2 N3 N4 . 109.64(19)
C1 N4 N3 . 103.96(19)
C1 N5 C2 . 124.15(19)
C1 N5 H5 . 120.0(19)
C2 N5 H5 . 114(2)
C2 N6 N7 . 104.58(19)
N8 N7 N6 . 109.75(19)
N7 N8 N9 . 109.72(18)
N7 N8 Mg2 2_655 118.59(15)
N9 N8 Mg2 2_655 130.60(15)
C2 N9 N8 . 103.84(18)
C2 N9 Mg2 . 127.66(16)
N8 N9 Mg2 . 125.27(15)
N1 C1 N4 . 112.0(2)
N1 C1 N5 . 125.2(2)
N4 C1 N5 . 122.8(2)
N9 C2 N6 . 112.1(2)
N9 C2 N5 . 127.0(2)
N6 C2 N5 . 120.9(2)

loop_
_geom_bond_atom_site_label_1
_geom_bond_atom_site_label_2
_geom_bond_site_symmetry_2
_geom_bond_distance
Mg1 O3 . 2.030(2)
Mg1 O1 . 2.0686(19)
Mg1 O2 . 2.096(2)
Mg1 N9A . 2.178(2)
Mg1 N4A . 2.194(2)
Mg1 N1A 3 2.245(2)
O1 H12 . 0.865(18)
O1 H11 . 0.842(19)
O2 H22 . 0.823(17)
O2 H21 . 0.888(18)
O3 H31 . 0.840(17)
O3 H32 . 0.849(18)
N1A C1A . 1.347(3)
N1A N2A . 1.363(3)
N1A Mg1 3_455 2.245(2)
N2A N3A . 1.295(3)
N3A N4A . 1.365(3)
N4A C1A . 1.339(3)
N5A C1A . 1.364(3)
N5A C2A . 1.379(3)
N5A H5A . 0.849(17)
N6A C2A . 1.333(3)
N6A N7A . 1.355(3)
N7A N8A . 1.303(3)
N8A N9A . 1.360(3)
N1A C1A . 1.347(3)
N1A N2A . 1.363(3)
Mg2 O6 . 2.076(3)
Mg2 O4 . 2.090(3)
Mg2 N1 . 2.156(2)
Mg2 N9 . 2.202(2)
Mg2 N8 2_655 2.218(2)
O4 H42 . 0.877(17)
O4 H41 . 0.838(18)
O5 H51 . 0.865(17)
O5 H52 . 0.827(17)
O6 H62 . 0.853(19)
O6 H61 . 0.808(18)
N1 C1 . 1.332(3)
N1 N2 . 1.360(3)
N2 N3 . 1.301(3)
N3 N4 . 1.364(3)
N4 C1 . 1.348(3)
N5 C1 . 1.371(3)
N5 C2 . 1.379(3)
N5 H5 . 0.837(17)
N6 C2 . 1.340(3)
N6 N7 . 1.349(3)
N7 N8 . 1.305(3)
N8 N9 . 1.367(3)
N8 Mg2 2_655 2.218(2)
N9 C2 . 1.338(3)
O1W H1W . 0.827(17)
O2W H2W . 0.854(18)

loop_
_geom_hbond_atom_site_label_D
_geom_hbond_atom_site_label_H
_geom_hbond_atom_site_label_A
_geom_hbond_site_symmetry_A
_geom_hbond_distance_DH
_geom_hbond_distance_HA
_geom_hbond_distance_DA
_geom_hbond_angle_DHA
O1W H1W N7 3_455 0.83(3) 2.17(3) 2.980(3) 166(3)
O2W H2W N8A ? 0.85(3) 2.12(3) 2.966(3) 172(3)
N5 H5 N3 3_556 0.84(2) 2.23(2) 3.052(4) 169(3)
N5A H5A N3A 3_455 0.85(2) 1.962(19) 2.793(3) 165(3)
O1 H11 O4 3_556 0.84(3) 2.28(3) 3.121(4) 177(3)
O1 H12 O1W ? 0.86(3) 1.94(3) 2.799(3) 172(3)
O2 H21 N6 3_455 0.89(2) 1.86(2) 2.746(3) 176(2)
O2 H22 N4 1_554 0.82(2) 2.12(2) 2.913(3) 162(3)
O3 H31 N4 ? 0.84(3) 2.04(3) 2.850(4) 162(3)
O3 H32 N2 3_556 0.85(2) 1.97(2) 2.766(3) 155(3)
O4 H41 N6A 3_556 0.84(3) 2.23(3) 3.051(4) 166(3)
O4 H42 N7A 4_546 0.88(2) 1.82(2) 2.687(3) 172(3)
O5 H51 O2W 3_456 0.87(3) 1.94(3) 2.803(3) 176(3)
O5 H52 O2 3_455 0.83(3) 2.20(3) 3.028(3) 178(4)
O6 H61 N2A ? 0.81(3) 2.03(3) 2.829(4) 169(3)
O6 H62 N6A 3_555 0.85(3) 2.21(3) 3.005(4) 155(4)

loop_
_geom_torsion_atom_site_label_1
_geom_torsion_atom_site_label_2
_geom_torsion_atom_site_label_3
_geom_torsion_atom_site_label_4
_geom_torsion_site_symmetry_1
_geom_torsion_site_symmetry_4
_geom_torsion
C1A N1A N2A N3A . . 0.3(3)
Mg1 N1A N2A N3A 3_455 . 172.36(18)
N1A N2A N3A N4A . . -0.7(3)
N2A N3A N4A C1A . . 0.9(3)
N2A N3A N4A Mg1 . . -178.56(17)
O3 Mg1 N4A C1A . . 111.6(2)
O1 Mg1 N4A C1A . . 25.0(6)
O2 Mg1 N4A C1A . . -73.8(2)
N9A Mg1 N4A C1A . . 17.4(2)
N1A Mg1 N4A C1A 3 . -159.9(2)
O3 Mg1 N4A N3A . . -69.2(2)
O1 Mg1 N4A N3A . . -155.8(4)
O2 Mg1 N4A N3A . . 105.5(2)
N9A Mg1 N4A N3A . . -163.3(2)
N1A Mg1 N4A N3A 3 . 19.4(2)
C2A N6A N7A N8A . . -0.2(3)
N6A N7A N8A N9A . . 1.0(3)
N7A N8A N9A C2A . . -1.4(3)
N7A N8A N9A Mg1 . . 171.49(16)
O3 Mg1 N9A C2A . . -111.0(2)
O1 Mg1 N9A C2A . . 160.1(2)
O2 Mg1 N9A C2A . . 72.1(2)
N4A Mg1 N9A C2A . . -21.4(2)
O3 Mg1 N9A N8A . . 78.1(2)
O1 Mg1 N9A N8A . . -10.8(2)
O2 Mg1 N9A N8A . . -98.8(2)
N3A N4A C1A N1A . . -0.7(3)
Mg1 N4A C1A N1A . . 178.68(17)
N3A N4A C1A N5A . . 179.4(2)
Mg1 N4A C1A N5A . . -1.2(4)
N2A N1A C1A N4A . . 0.3(3)
Mg1 N1A C1A N4A 3_455 . -166.9(2)
N2A N1A C1A N5A . . -179.8(3)
Mg1 N1A C1A N5A 3_455 . 13.0(5)
C2A N5A C1A N4A . . -22.4(4)
C2A N5A C1A N1A . . 157.7(2)
N7A N6A C2A N9A . . -0.7(3)
N7A N6A C2A N5A . . 178.6(2)
N8A N9A C2A N6A . . 1.3(3)
Mg1 N9A C2A N6A . . -171.06(18)
N8A N9A C2A N5A . . -178.0(2)
Mg1 N9A C2A N5A . . 9.7(4)
C1A N5A C2A N6A . . -160.9(3)
C1A N5A C2A N9A . . 18.3(4)
O5 Mg2 N1 C1 . . -164.7(2)
O6 Mg2 N1 C1 . . -74.4(2)
O4 Mg2 N1 C1 . . 104.1(2)
N9 Mg2 N1 C1 . . 12.4(2)
O5 Mg2 N1 N2 . . 5.4(2)
O6 Mg2 N1 N2 . . 95.7(2)
O4 Mg2 N1 N2 . . -85.7(2)
N9 Mg2 N1 N2 . . -177.5(2)
C1 N1 N2 N3 . . -0.1(3)
Mg2 N1 N2 N3 . . -172.58(18)
N1 N2 N3 N4 . . -0.2(3)
N2 N3 N4 C1 . . 0.4(3)
C2 N6 N7 N8 . . -0.3(3)
N6 N7 N8 N9 . . 0.4(3)
N6 N7 N8 Mg2 . 2_655 -168.87(15)
N7 N8 N9 C2 . . -0.4(3)
Mg2 N8 N9 C2 2_655 . 167.20(18)
N7 N8 N9 Mg2 . . 160.51(17)
Mg2 N8 N9 Mg2 2_655 . -31.9(3)
O6 Mg2 N9 C2 . . 73.8(2)
O4 Mg2 N9 C2 . . -104.6(2)
N1 Mg2 N9 C2 . . -18.1(2)
N8 Mg2 N9 C2 2_655 . 164.0(2)
O6 Mg2 N9 N8 . . -82.6(2)
O4 Mg2 N9 N8 . . 99.05(19)
N1 Mg2 N9 N8 . . -174.4(2)
N8 Mg2 N9 N8 2_655 . 7.66(18)
N2 N1 C1 N4 . . 0.4(3)
Mg2 N1 C1 N4 . . 171.81(18)
N2 N1 C1 N5 . . -179.5(2)
Mg2 N1 C1 N5 . . -8.0(4)
N3 N4 C1 N1 . . -0.5(3)
N3 N4 C1 N5 . . 179.4(2)
C2 N5 C1 N1 . . 2.7(4)
C2 N5 C1 N4 . . -177.1(3)
N8 N9 C2 N6 . . 0.2(3)
Mg2 N9 C2 N6 . . -160.06(18)
N8 N9 C2 N5 . . -178.4(2)
Mg2 N9 C2 N5 . . 21.4(4)
N7 N6 C2 N9 . . 0.0(3)
N7 N6 C2 N5 . . 178.7(2)
C1 N5 C2 N9 . . -10.2(4)
C1 N5 C2 N6 . . 171.4(2)
